data_4115691
loop_
_publ_author_name
'Sundargopal Ghosh'
'Alicia M. Beatty'
'Thomas P. Fehlner'

_publ_section_title
;
 Synthesis and Characterization of Bicapped Hexagonal Bipyramidal
 2,3-Cl2-1,8-{Cp*Re}2B6H4[{Cp*Re}2{\m-\h6:\h6-1,2-B6H4Cl2}, Cp* =
 \h5-C5Me5]: The Missing Link Connecting (p - 2) Skeletal Electron Pair
 Hypoelectronic Rhenaboranes and 24-Valence Electron Triple-Decker
 Complexes
;
_journal_name_full 'Journal of the American Chemical Society'
_journal_page_first 9188
_journal_page_last 9189
_journal_paper_doi 10.1021/ja0111840
_journal_volume 123
_journal_year 2001
_chemical_formula_sum 'C20 H34 B6 Cl2 Re2'
_chemical_formula_weight 782.63
_chemical_name_systematic
;
 ?
;
_space_group_IT_number 2
_symmetry_cell_setting triclinic
_symmetry_space_group_name_Hall '-P 1'
_symmetry_space_group_name_H-M 'P -1'
_atom_sites_solution_hydrogens geom
_atom_sites_solution_primary direct
_atom_sites_solution_secondary difmap
_audit_creation_method SHELXL-97
_cell_angle_alpha 89.965(2)
_cell_angle_beta 89.905(2)
_cell_angle_gamma 85.253(2)
_cell_formula_units_Z 4
_cell_length_a 10.5106(10)
_cell_length_b 14.3786(13)
_cell_length_c 16.7764(16)
_cell_measurement_reflns_used 9390
_cell_measurement_temperature 170(2)
_cell_measurement_theta_max 27.91
_cell_measurement_theta_min 2.29
_cell_volume 2526.7(4)
_computing_cell_refinement 'Bruker SMART'
_computing_data_collection 'Bruker SMART'
_computing_data_reduction 'Bruker SHELXTL'
_computing_molecular_graphics 'Bruker SHELXTL'
_computing_publication_material 'Bruker SHELXTL'
_computing_structure_refinement 'SHELXL-97 (Sheldrick, 1997)'
_computing_structure_solution 'SHELXS-97 (Sheldrick, 1990)'
_diffrn_ambient_temperature 170(2)
_diffrn_measured_fraction_theta_full 0.916
_diffrn_measured_fraction_theta_max 0.916
_diffrn_measurement_device_type 'CCD area detector'
_diffrn_measurement_method 'phi and omega scans'
_diffrn_radiation_monochromator graphite
_diffrn_radiation_source 'fine-focus sealed tube'
_diffrn_radiation_type MoK\a
_diffrn_radiation_wavelength 0.71073
_diffrn_reflns_av_R_equivalents 0.0273
_diffrn_reflns_av_sigmaI/netI 0.0535
_diffrn_reflns_limit_h_max 13
_diffrn_reflns_limit_h_min -14
_diffrn_reflns_limit_k_max 18
_diffrn_reflns_limit_k_min -19
_diffrn_reflns_limit_l_max 21
_diffrn_reflns_limit_l_min -20
_diffrn_reflns_number 22535
_diffrn_reflns_theta_full 28.28
_diffrn_reflns_theta_max 28.28
_diffrn_reflns_theta_min 1.42
_diffrn_standards_decay_% <2%
_exptl_absorpt_coefficient_mu 9.791
_exptl_absorpt_correction_T_max 0.6035
_exptl_absorpt_correction_T_min 0.4518
_exptl_absorpt_correction_type empirical
_exptl_absorpt_process_details SADABS
_exptl_crystal_colour red
_exptl_crystal_density_diffrn 2.057
_exptl_crystal_description prism
_exptl_crystal_F_000 1472
_exptl_crystal_size_max 0.30
_exptl_crystal_size_mid 0.30
_exptl_crystal_size_min 0.20
_refine_diff_density_max 2.929
_refine_diff_density_min -1.239
_refine_diff_density_rms 0.193
_refine_ls_extinction_method none
_refine_ls_goodness_of_fit_ref 1.076
_refine_ls_hydrogen_treatment riding
_refine_ls_matrix_type full
_refine_ls_number_parameters 493
_refine_ls_number_reflns 11489
_refine_ls_number_restraints 0
_refine_ls_restrained_S_all 1.076
_refine_ls_R_factor_all 0.0421
_refine_ls_R_factor_gt 0.0365
_refine_ls_shift/su_max 0.001
_refine_ls_shift/su_mean 0.000
_refine_ls_structure_factor_coef Fsqd
_refine_ls_weighting_details 'calc w=1/[\s^2^(Fo^2^)+(0.0374P)^2^+0.0000P] where P=(Fo^2^+2Fc^2^)/3'
_refine_ls_weighting_scheme calc
_refine_ls_wR_factor_gt 0.0794
_refine_ls_wR_factor_ref 0.0872
_reflns_number_gt 10139
_reflns_number_total 11489
_reflns_threshold_expression >2sigma(I)
_cod_data_source_file ja0111840.cif
_cod_data_source_block tf201m
_cod_database_code 4115691

loop_
_symmetry_equiv_pos_as_xyz
'x, y, z'
'-x, -y, -z'

loop_
_atom_site_label
_atom_site_type_symbol
_atom_site_fract_x
_atom_site_fract_y
_atom_site_fract_z
_atom_site_U_iso_or_equiv
_atom_site_adp_type
_atom_site_occupancy
_atom_site_symmetry_multiplicity
_atom_site_calc_flag
_atom_site_refinement_flags
Re1 Re 0.06288(3) 0.23224(3) 0.89083(2) 0.02316(9) Uani 1 1 d .
Re2 Re -0.18959(3) 0.24284(2) 0.86242(2) 0.02114(9) Uani 1 1 d .
Re3 Re 0.53478(3) -0.25613(3) 0.60605(2) 0.02401(9) Uani 1 1 d .
Re4 Re 0.28356(3) -0.25381(3) 0.63769(2) 0.02433(9) Uani 1 1 d .
Cl1 Cl -0.0619(3) 0.47470(19) 0.84675(18) 0.0521(7) Uani 1 1 d .
Cl2 Cl -0.0090(3) 0.3229(2) 0.68756(17) 0.0563(8) Uani 1 1 d .
Cl21 Cl 0.4588(3) -0.1466(2) 0.80409(16) 0.0458(7) Uani 1 1 d .
Cl22 Cl 0.4724(3) -0.3881(2) 0.79467(18) 0.0532(8) Uani 1 1 d .
B1 B -0.0642(10) 0.3555(7) 0.8662(7) 0.024(2) Uani 1 1 d .
B2 B -0.0374(11) 0.2774(9) 0.7846(7) 0.036(3) Uani 1 1 d .
B3 B -0.0378(10) 0.1597(9) 0.7939(8) 0.039(3) Uani 1 1 d .
H3 H -0.0220 0.1117 0.7431 0.047 Uiso 1 1 d R
B4 B -0.0647(10) 0.1191(8) 0.8892(8) 0.038(3) Uani 1 1 d .
H4 H -0.0636 0.0434 0.8987 0.045 Uiso 1 1 d R
B5 B -0.0915(10) 0.1913(8) 0.9687(7) 0.027(2) Uani 1 1 d .
H5 H -0.1088 0.1620 1.0280 0.032 Uiso 1 1 d R
B6 B -0.0937(9) 0.3113(8) 0.9584(6) 0.022(2) Uani 1 1 d .
H6 H -0.1115 0.3583 1.0096 0.027 Uiso 1 1 d R
B21 B 0.4325(10) -0.1988(8) 0.7084(7) 0.029(3) Uani 1 1 d .
B22 B 0.4378(12) -0.3179(8) 0.7042(7) 0.034(3) Uani 1 1 d .
B23 B 0.4169(11) -0.3712(9) 0.6134(8) 0.041(3) Uani 1 1 d .
H23 H 0.4259 -0.4477 0.6081 0.049 Uiso 1 1 d R
B24 B 0.3831(14) -0.2946(10) 0.5268(9) 0.054(4) Uiso 1 1 d .
H24 H 0.3655 -0.3297 0.4701 0.065 Uiso 1 1 d R
B25 B 0.3765(11) -0.1777(10) 0.5342(9) 0.046(3) Uani 1 1 d .
H25 H 0.3564 -0.1345 0.4809 0.055 Uiso 1 1 d R
B26 B 0.3993(11) -0.1270(10) 0.6245(7) 0.038(3) Uani 1 1 d .
H26 H 0.3929 -0.0504 0.6291 0.046 Uiso 1 1 d R
C1 C 0.2679(8) 0.1924(7) 0.8455(6) 0.026(2) Uani 1 1 d .
C6 C 0.3019(9) 0.1526(8) 0.7621(6) 0.041(3) Uani 1 1 d .
H6A H 0.3949 0.1422 0.7568 0.049 Uiso 1 1 d R
H6B H 0.2686 0.1958 0.7204 0.049 Uiso 1 1 d R
H6C H 0.2638 0.0931 0.7564 0.049 Uiso 1 1 d R
C2 C 0.2466(8) 0.1411(6) 0.9173(5) 0.0228(19) Uani 1 1 d .
C3 C 0.2241(8) 0.2077(7) 0.9808(5) 0.026(2) Uani 1 1 d .
C4 C 0.2322(8) 0.2968(7) 0.9497(6) 0.034(2) Uani 1 1 d .
C5 C 0.2560(8) 0.2894(7) 0.8667(6) 0.031(2) Uani 1 1 d .
C7 C 0.2574(9) 0.0374(6) 0.9233(6) 0.036(2) Uani 1 1 d .
H7A H 0.3461 0.0147 0.9345 0.043 Uiso 1 1 d R
H7B H 0.2304 0.0107 0.8729 0.043 Uiso 1 1 d R
H7C H 0.2023 0.0184 0.9666 0.043 Uiso 1 1 d R
C8 C 0.2087(9) 0.1822(8) 1.0669(6) 0.050(3) Uani 1 1 d .
H8A H 0.2926 0.1753 1.0927 0.060 Uiso 1 1 d R
H8B H 0.1692 0.1229 1.0699 0.060 Uiso 1 1 d R
H8C H 0.1543 0.2309 1.0943 0.060 Uiso 1 1 d R
C9 C 0.2229(11) 0.3892(7) 0.9952(8) 0.058(4) Uani 1 1 d .
H9A H 0.3080 0.4023 1.0136 0.069 Uiso 1 1 d R
H9B H 0.1661 0.3849 1.0412 0.069 Uiso 1 1 d R
H9C H 0.1888 0.4395 0.9599 0.069 Uiso 1 1 d R
C10 C 0.2784(9) 0.3661(7) 0.8139(7) 0.049(3) Uani 1 1 d .
H10A H 0.3694 0.3763 0.8136 0.059 Uiso 1 1 d R
H10B H 0.2289 0.4231 0.8317 0.059 Uiso 1 1 d R
H10C H 0.2517 0.3502 0.7601 0.059 Uiso 1 1 d R
C21 C -0.3841(8) 0.3241(6) 0.8780(6) 0.027(2) Uani 1 1 d .
C22 C -0.3625(8) 0.3098(7) 0.7960(5) 0.027(2) Uani 1 1 d .
C23 C -0.3532(8) 0.2136(6) 0.7747(6) 0.024(2) Uani 1 1 d .
C24 C -0.3718(8) 0.1657(6) 0.8480(6) 0.024(2) Uani 1 1 d .
C25 C -0.3928(8) 0.2343(7) 0.9117(6) 0.026(2) Uani 1 1 d .
C26 C -0.4060(10) 0.4141(7) 0.9235(6) 0.041(3) Uani 1 1 d .
H26A H -0.4969 0.4356 0.9223 0.049 Uiso 1 1 d R
H26B H -0.3564 0.4609 0.8984 0.049 Uiso 1 1 d R
H26C H -0.3786 0.4049 0.9790 0.049 Uiso 1 1 d R
C27 C -0.3550(9) 0.3848(6) 0.7364(6) 0.034(2) Uani 1 1 d .
H27A H -0.4411 0.4035 0.7168 0.041 Uiso 1 1 d R
H27B H -0.3007 0.3620 0.6918 0.041 Uiso 1 1 d R
H27C H -0.3189 0.4385 0.7610 0.041 Uiso 1 1 d R
C28 C -0.3386(9) 0.1685(7) 0.6953(5) 0.033(2) Uani 1 1 d .
H28A H -0.4224 0.1639 0.6708 0.040 Uiso 1 1 d R
H28B H -0.2955 0.1059 0.7017 0.040 Uiso 1 1 d R
H28C H -0.2869 0.2058 0.6610 0.040 Uiso 1 1 d R
C29 C -0.3845(9) 0.0610(6) 0.8544(6) 0.036(2) Uani 1 1 d .
H29A H -0.4736 0.0481 0.8462 0.044 Uiso 1 1 d R
H29B H -0.3567 0.0395 0.9075 0.044 Uiso 1 1 d R
H29C H -0.3307 0.0282 0.8138 0.044 Uiso 1 1 d R
C30 C -0.4269(9) 0.2164(8) 0.9970(6) 0.042(3) Uani 1 1 d .
H30A H -0.5198 0.2164 1.0023 0.051 Uiso 1 1 d R
H30B H -0.3957 0.2625 1.0335 0.051 Uiso 1 1 d R
H30C H -0.3869 0.1543 1.0101 0.051 Uiso 1 1 d R
C31 C 0.7281(4) -0.3348(3) 0.5807(3) 0.038(3) Uani 1 1 d G
C32 C 0.7433(4) -0.2739(3) 0.6463(3) 0.048(3) Uani 1 1 d G
C33 C 0.7234(4) -0.1803(3) 0.6181(3) 0.048(3) Uani 1 1 d G
C34 C 0.6960(4) -0.1834(3) 0.5351(3) 0.046(3) Uani 1 1 d G
C35 C 0.6989(4) -0.2789(3) 0.5119(3) 0.035(2) Uani 1 1 d G
C36 C 0.7409(6) -0.4404(4) 0.5835(4) 0.057(4) Uani 1 1 d G
H36A H 0.8295 -0.4633 0.5722 0.069 Uiso 1 1 calc R
H36B H 0.6845 -0.4649 0.5435 0.069 Uiso 1 1 calc R
H36C H 0.7168 -0.4614 0.6366 0.069 Uiso 1 1 calc R
C37 C 0.7750(6) -0.3034(5) 0.7311(4) 0.087(6) Uani 1 1 d G
H37A H 0.8678 -0.3083 0.7384 0.104 Uiso 1 1 calc R
H37B H 0.7423 -0.3641 0.7416 0.104 Uiso 1 1 calc R
H37C H 0.7353 -0.2569 0.7681 0.104 Uiso 1 1 calc R
C38 C 0.7303(6) -0.0930(4) 0.6677(4) 0.090(6) Uani 1 1 d G
H38A H 0.8173 -0.0733 0.6659 0.108 Uiso 1 1 calc R
H38B H 0.7073 -0.1059 0.7230 0.108 Uiso 1 1 calc R
H38C H 0.6707 -0.0432 0.6463 0.108 Uiso 1 1 calc R
C39 C 0.6686(7) -0.0999(4) 0.4809(4) 0.070(4) Uani 1 1 d G
H39A H 0.7488 -0.0816 0.4582 0.083 Uiso 1 1 calc R
H39B H 0.6274 -0.0478 0.5117 0.083 Uiso 1 1 calc R
H39C H 0.6117 -0.1163 0.4378 0.083 Uiso 1 1 calc R
C40 C 0.6751(6) -0.3147(5) 0.4289(3) 0.049(3) Uani 1 1 d G
H40A H 0.7556 -0.3206 0.3990 0.059 Uiso 1 1 calc R
H40B H 0.6137 -0.2708 0.4014 0.059 Uiso 1 1 calc R
H40C H 0.6406 -0.3758 0.4324 0.059 Uiso 1 1 calc R
C41 C 0.0794(4) -0.1781(3) 0.6182(3) 0.045(3) Uani 1 1 d G
C42 C 0.1022(4) -0.1808(3) 0.7014(3) 0.046(3) Uani 1 1 d G
C43 C 0.1189(4) -0.2756(3) 0.7251(3) 0.042(3) Uani 1 1 d G
C44 C 0.1064(4) -0.3315(3) 0.6565(3) 0.041(3) Uani 1 1 d G
C45 C 0.0821(4) -0.2713(4) 0.5904(3) 0.047(3) Uani 1 1 d G
C46 C 0.0565(7) -0.0914(5) 0.5681(5) 0.098(7) Uani 1 1 d G
H46A H -0.0348 -0.0709 0.5684 0.118 Uiso 1 1 calc R
H46B H 0.0844 -0.1051 0.5133 0.118 Uiso 1 1 calc R
H46C H 0.1049 -0.0420 0.5900 0.118 Uiso 1 1 calc R
C47 C 0.1077(7) -0.0975(4) 0.7553(5) 0.089(6) Uani 1 1 d G
H47A H 0.0220 -0.0789 0.7759 0.107 Uiso 1 1 calc R
H47B H 0.1390 -0.0456 0.7251 0.107 Uiso 1 1 calc R
H47C H 0.1655 -0.1137 0.7998 0.107 Uiso 1 1 calc R
C48 C 0.1452(7) -0.3108(5) 0.8085(4) 0.067(4) Uani 1 1 d G
H48A H 0.0643 -0.3153 0.8367 0.080 Uiso 1 1 calc R
H48B H 0.1963 -0.2674 0.8368 0.080 Uiso 1 1 calc R
H48C H 0.1922 -0.3725 0.8062 0.080 Uiso 1 1 calc R
C49 C 0.1173(7) -0.4366(5) 0.6542(4) 0.075(5) Uani 1 1 d G
H49A H 0.0333 -0.4592 0.6641 0.090 Uiso 1 1 calc R
H49B H 0.1773 -0.4609 0.6952 0.090 Uiso 1 1 calc R
H49C H 0.1483 -0.4579 0.6016 0.090 Uiso 1 1 calc R
C50 C 0.0624(7) -0.3010(6) 0.5056(4) 0.089(6) Uani 1 1 d G
H50A H -0.0289 -0.3052 0.4959 0.106 Uiso 1 1 calc R
H50B H 0.1086 -0.3621 0.4964 0.106 Uiso 1 1 calc R
H50C H 0.0947 -0.2551 0.4692 0.106 Uiso 1 1 calc R

loop_
_atom_site_aniso_label
_atom_site_aniso_U_11
_atom_site_aniso_U_22
_atom_site_aniso_U_33
_atom_site_aniso_U_23
_atom_site_aniso_U_13
_atom_site_aniso_U_12
Re1 0.01856(16) 0.0266(2) 0.0245(2) -0.00337(16) -0.00116(14) -0.00282(14)
Re2 0.01826(17) 0.02325(19) 0.0220(2) -0.00143(16) 0.00008(14) -0.00241(13)
Re3 0.02158(17) 0.0265(2) 0.0241(2) -0.00098(16) 0.00276(14) -0.00310(14)
Re4 0.02007(17) 0.0284(2) 0.0246(2) -0.00186(16) 0.00079(15) -0.00255(14)
Cl1 0.0617(18) 0.0354(15) 0.060(2) 0.0027(14) 0.0093(15) -0.0074(13)
Cl2 0.0486(16) 0.096(3) 0.0273(16) 0.0114(15) 0.0022(12) -0.0214(16)
Cl21 0.0427(14) 0.0662(19) 0.0292(15) -0.0137(13) -0.0001(11) -0.0082(13)
Cl22 0.0547(17) 0.0498(18) 0.0530(19) 0.0238(15) 0.0053(14) 0.0077(14)
B1 0.033(5) 0.017(5) 0.024(6) 0.003(4) 0.001(5) -0.005(4)
B2 0.032(6) 0.058(8) 0.019(6) 0.006(6) -0.001(5) -0.009(6)
B3 0.019(5) 0.045(8) 0.056(9) -0.007(6) 0.001(5) -0.007(5)
B4 0.027(5) 0.025(6) 0.060(9) 0.002(6) -0.001(6) 0.002(5)
B5 0.024(5) 0.035(6) 0.020(6) 0.011(5) -0.002(4) 0.001(4)
B6 0.021(5) 0.036(6) 0.011(5) -0.007(4) -0.002(4) -0.005(4)
B21 0.025(5) 0.034(7) 0.029(7) -0.009(5) -0.001(5) -0.007(5)
B22 0.044(7) 0.036(7) 0.023(6) 0.017(5) 0.011(5) -0.002(5)
B23 0.033(6) 0.035(7) 0.058(9) -0.010(6) 0.012(6) -0.020(5)
B25 0.027(6) 0.060(9) 0.051(9) -0.006(7) 0.002(6) -0.006(6)
B26 0.031(6) 0.058(8) 0.025(7) -0.007(6) -0.003(5) -0.001(5)
C1 0.015(4) 0.033(5) 0.030(6) -0.006(4) -0.001(4) -0.002(4)
C6 0.025(5) 0.071(8) 0.026(6) 0.000(5) 0.004(4) 0.005(5)
C2 0.023(4) 0.022(5) 0.024(5) -0.007(4) -0.006(4) -0.005(4)
C3 0.020(4) 0.039(6) 0.020(5) -0.004(4) -0.006(4) -0.004(4)
C4 0.019(4) 0.035(6) 0.049(7) -0.021(5) -0.004(4) -0.013(4)
C5 0.026(5) 0.026(5) 0.041(6) 0.006(5) -0.013(4) -0.007(4)
C7 0.039(5) 0.025(5) 0.042(7) 0.005(5) -0.001(5) 0.008(4)
C8 0.031(5) 0.098(10) 0.019(6) -0.012(6) 0.000(4) 0.002(6)
C9 0.049(7) 0.047(7) 0.077(9) -0.046(7) -0.010(6) -0.007(6)
C10 0.024(5) 0.044(7) 0.082(9) 0.022(6) -0.010(5) -0.011(5)
C21 0.021(4) 0.027(5) 0.033(6) 0.002(4) 0.001(4) 0.003(4)
C22 0.017(4) 0.041(6) 0.022(5) 0.009(4) -0.006(4) 0.002(4)
C23 0.024(4) 0.016(5) 0.033(6) 0.003(4) -0.003(4) -0.003(3)
C24 0.016(4) 0.027(5) 0.030(6) -0.005(4) -0.004(4) -0.001(3)
C25 0.014(4) 0.038(6) 0.026(5) -0.006(4) 0.000(4) 0.005(4)
C26 0.039(6) 0.039(6) 0.042(7) -0.002(5) -0.002(5) 0.012(5)
C27 0.031(5) 0.034(6) 0.038(6) 0.007(5) -0.002(4) 0.000(4)
C28 0.047(6) 0.040(6) 0.013(5) -0.008(4) -0.002(4) -0.008(5)
C29 0.039(5) 0.026(5) 0.044(7) 0.007(5) -0.002(5) -0.003(4)
C30 0.032(5) 0.052(7) 0.043(7) 0.014(6) 0.005(5) 0.000(5)
C31 0.022(5) 0.025(5) 0.067(8) -0.008(5) 0.006(5) 0.001(4)
C32 0.014(4) 0.112(10) 0.018(6) -0.027(6) 0.008(4) -0.013(5)
C33 0.021(5) 0.041(7) 0.084(10) -0.027(7) 0.013(5) -0.006(4)
C34 0.045(7) 0.046(7) 0.046(7) -0.007(6) 0.011(5) -0.004(5)
C35 0.020(4) 0.059(7) 0.025(6) 0.007(5) 0.005(4) -0.002(5)
C36 0.032(6) 0.058(8) 0.081(10) 0.013(7) 0.012(6) 0.006(5)
C37 0.033(7) 0.208(19) 0.025(7) 0.004(9) -0.005(5) -0.036(9)
C38 0.042(7) 0.087(10) 0.145(15) -0.095(10) 0.033(8) -0.036(7)
C39 0.057(8) 0.050(8) 0.102(12) 0.045(8) 0.019(8) -0.009(6)
C40 0.041(6) 0.078(9) 0.030(6) -0.008(6) 0.010(5) -0.013(6)
C41 0.025(5) 0.060(8) 0.050(8) 0.000(6) 0.010(5) -0.005(5)
C42 0.024(5) 0.041(7) 0.073(9) -0.021(6) 0.008(5) -0.002(5)
C43 0.025(5) 0.086(9) 0.016(5) -0.012(6) 0.004(4) -0.014(5)
C44 0.024(5) 0.042(7) 0.057(8) -0.008(6) 0.012(5) -0.004(4)
C45 0.020(5) 0.110(11) 0.010(5) 0.003(6) -0.003(4) -0.007(6)
C46 0.042(7) 0.081(11) 0.166(17) 0.089(11) 0.017(9) 0.031(7)
C47 0.058(9) 0.081(11) 0.126(14) -0.073(10) 0.015(9) 0.011(8)
C48 0.037(6) 0.114(12) 0.048(8) -0.023(8) 0.003(6) -0.002(7)
C49 0.037(7) 0.091(11) 0.098(12) -0.028(9) 0.014(7) -0.019(7)
C50 0.030(6) 0.199(18) 0.035(8) -0.035(9) -0.010(6) 0.001(9)

loop_
_atom_type_symbol
_atom_type_description
_atom_type_scat_dispersion_real
_atom_type_scat_dispersion_imag
_atom_type_scat_source
C C 0.0033 0.0016 'International Tables Vol C Tables 4.2.6.8 and 6.1.1.4'
H H 0.0000 0.0000 'International Tables Vol C Tables 4.2.6.8 and 6.1.1.4'
B B 0.0013 0.0007 'International Tables Vol C Tables 4.2.6.8 and 6.1.1.4'
Cl Cl 0.1484 0.1585 'International Tables Vol C Tables 4.2.6.8 and 6.1.1.4'
Re Re -1.0185 7.2310 'International Tables Vol C Tables 4.2.6.8 and 6.1.1.4'

loop_
_geom_angle_atom_site_label_1
_geom_angle_atom_site_label_2
_geom_angle_atom_site_label_3
_geom_angle
B2 Re1 B1 48.7(5)
B2 Re1 B4 84.1(5)
B1 Re1 B4 103.3(4)
B2 Re1 B5 102.7(4)
B1 Re1 B5 85.1(4)
B4 Re1 B5 45.6(4)
B2 Re1 B6 86.8(4)
B1 Re1 B6 45.7(4)
B4 Re1 B6 85.1(4)
B5 Re1 B6 46.0(4)
B2 Re1 B3 45.5(5)
B1 Re1 B3 87.7(4)
B4 Re1 B3 45.9(5)
B5 Re1 B3 85.4(4)
B6 Re1 B3 104.4(4)
B2 Re1 C3 160.0(4)
B1 Re1 C3 130.8(4)
B4 Re1 C3 112.8(4)
B5 Re1 C3 96.9(4)
B6 Re1 C3 104.5(3)
B3 Re1 C3 141.5(4)
B2 Re1 C2 134.9(4)
B1 Re1 C2 159.9(3)
B4 Re1 C2 96.7(4)
B5 Re1 C2 109.8(3)
B6 Re1 C2 138.3(3)
B3 Re1 C2 106.5(4)
C3 Re1 C2 36.8(3)
B2 Re1 C5 100.0(4)
B1 Re1 C5 100.2(4)
B4 Re1 C5 151.6(4)
B5 Re1 C5 153.7(4)
B6 Re1 C5 123.1(4)
B3 Re1 C5 120.4(4)
C3 Re1 C5 60.1(3)
C2 Re1 C5 60.5(3)
B2 Re1 C4 127.8(4)
B1 Re1 C4 101.3(4)
B4 Re1 C4 147.9(4)
B5 Re1 C4 117.7(4)
B6 Re1 C4 98.0(3)
B3 Re1 C4 155.6(4)
C3 Re1 C4 35.4(4)
C2 Re1 C4 60.1(3)
C5 Re1 C4 36.0(4)
B2 Re1 C1 103.1(4)
B1 Re1 C1 129.7(4)
B4 Re1 C1 115.2(4)
B5 Re1 C1 145.2(4)
B6 Re1 C1 157.9(3)
B3 Re1 C1 96.5(4)
C3 Re1 C1 60.8(3)
C2 Re1 C1 36.4(3)
C5 Re1 C1 36.4(3)
C4 Re1 C1 60.3(3)
B2 Re1 Re2 51.4(3)
B1 Re1 Re2 51.8(3)
B4 Re1 Re2 51.5(3)
B5 Re1 Re2 51.3(3)
B6 Re1 Re2 51.6(2)
B3 Re1 Re2 52.8(3)
C3 Re1 Re2 147.8(2)
C2 Re1 Re2 148.2(2)
C5 Re1 Re2 148.1(2)
C4 Re1 Re2 147.9(2)
C1 Re1 Re2 148.3(2)
B2 Re2 B5 103.7(4)
B2 Re2 B4 84.5(5)
B5 Re2 B4 46.2(5)
B2 Re2 B1 48.6(4)
B5 Re2 B1 85.9(4)
B4 Re2 B1 104.0(4)
B2 Re2 B6 87.9(4)
B5 Re2 B6 47.0(4)
B4 Re2 B6 86.9(4)
B1 Re2 B6 46.3(4)
B2 Re2 B3 45.6(5)
B5 Re2 B3 86.7(4)
B4 Re2 B3 46.3(5)
B1 Re2 B3 88.0(4)
B6 Re2 B3 106.6(4)
B2 Re2 C22 100.8(4)
B5 Re2 C22 153.0(4)
B4 Re2 C22 148.9(4)
B1 Re2 C22 102.2(4)
B6 Re2 C22 123.7(4)
B3 Re2 C22 119.0(4)
B2 Re2 C21 127.0(4)
B5 Re2 C21 117.6(4)
B4 Re2 C21 148.4(4)
B1 Re2 C21 100.8(4)
B6 Re2 C21 96.5(4)
B3 Re2 C21 154.5(4)
C22 Re2 C21 35.9(3)
B2 Re2 C25 159.9(4)
B5 Re2 C25 96.0(4)
B4 Re2 C25 112.6(4)
B1 Re2 C25 130.6(4)
B6 Re2 C25 103.0(3)
B3 Re2 C25 141.4(4)
C22 Re2 C25 59.1(3)
C21 Re2 C25 36.0(3)
B2 Re2 C24 135.2(4)
B5 Re2 C24 108.4(4)
B4 Re2 C24 95.6(4)
B1 Re2 C24 160.4(3)
B6 Re2 C24 136.9(3)
B3 Re2 C24 105.8(4)
C22 Re2 C24 59.0(3)
C21 Re2 C24 60.9(3)
C25 Re2 C24 36.9(3)
B2 Re2 C23 103.4(4)
B5 Re2 C23 143.1(4)
B4 Re2 C23 112.9(4)
B1 Re2 C23 131.0(3)
B6 Re2 C23 157.8(3)
B3 Re2 C23 94.8(4)
C22 Re2 C23 36.0(3)
C21 Re2 C23 61.4(3)
C25 Re2 C23 61.0(3)
C24 Re2 C23 35.9(3)
B2 Re2 Re1 51.1(3)
B5 Re2 Re1 52.6(3)
B4 Re2 Re1 52.3(3)
B1 Re2 Re1 51.7(3)
B6 Re2 Re1 53.3(3)
B3 Re2 Re1 53.4(3)
C22 Re2 Re1 149.4(2)
C21 Re2 Re1 147.8(2)
C25 Re2 Re1 148.1(2)
C24 Re2 Re1 147.9(2)
C23 Re2 Re1 147.4(2)
B23 Re3 B21 87.1(4)
B23 Re3 B22 47.2(5)
B21 Re3 B22 46.7(4)
B23 Re3 B24 50.2(5)
B21 Re3 B24 103.4(5)
B22 Re3 B24 88.9(5)
B23 Re3 B26 105.0(5)
B21 Re3 B26 47.0(4)
B22 Re3 B26 87.0(5)
B24 Re3 B26 82.4(5)
B23 Re3 B25 88.1(5)
B21 Re3 B25 85.0(4)
B22 Re3 B25 104.9(5)
B24 Re3 B25 44.2(5)
B26 Re3 B25 44.1(4)
B23 Re3 C31 100.1(3)
B21 Re3 C31 137.2(3)
B22 Re3 C31 111.6(3)
B24 Re3 C31 113.6(4)
B26 Re3 C31 154.8(3)
B25 Re3 C31 137.0(4)
B23 Re3 C32 120.3(4)
B21 Re3 C32 104.5(3)
B22 Re3 C32 102.0(3)
B24 Re3 C32 149.9(4)
B26 Re3 C32 125.6(3)
B25 Re3 C32 150.0(4)
C31 Re3 C32 36.31(7)
B23 Re3 C35 113.3(4)
B21 Re3 C35 158.4(3)
B22 Re3 C35 145.2(3)
B24 Re3 C35 95.7(4)
B26 Re3 C35 127.8(3)
B25 Re3 C35 102.2(4)
C31 Re3 C35 35.88(7)
C32 Re3 C35 59.72(11)
B23 Re3 C33 156.1(4)
B21 Re3 C33 99.6(3)
B22 Re3 C33 124.6(4)
B24 Re3 C33 146.4(4)
B26 Re3 C33 96.0(3)
B25 Re3 C33 115.3(4)
C31 Re3 C33 59.67(11)
C32 Re3 C33 35.75(7)
C35 Re3 C33 58.88(11)
B23 Re3 C34 147.3(4)
B21 Re3 C34 125.5(3)
B22 Re3 C34 159.4(4)
B24 Re3 C34 111.6(4)
B26 Re3 C34 97.5(3)
B25 Re3 C34 92.0(4)
C31 Re3 C34 59.21(11)
C32 Re3 C34 59.12(11)
C35 Re3 C34 35.12(7)
C33 Re3 C34 35.05(7)
B23 Re3 Re4 51.0(3)
B21 Re3 Re4 51.7(3)
B22 Re3 Re4 50.3(3)
B24 Re3 Re4 52.1(4)
B26 Re3 Re4 54.1(3)
B25 Re3 Re4 54.7(3)
C31 Re3 Re4 151.09(11)
C32 Re3 Re4 150.87(11)
C35 Re3 Re4 147.69(11)
C33 Re3 Re4 147.39(10)
C34 Re3 Re4 145.67(11)
B22 Re4 B23 47.9(5)
B22 Re4 B21 47.0(5)
B23 Re4 B21 86.9(4)
B22 Re4 B24 90.0(5)
B23 Re4 B24 50.3(5)
B21 Re4 B24 102.7(5)
B22 Re4 C44 110.1(3)
B23 Re4 C44 98.5(3)
B21 Re4 C44 138.6(3)
B24 Re4 C44 112.2(4)
B22 Re4 B26 87.6(4)
B23 Re4 B26 104.7(4)
B21 Re4 B26 46.6(4)
B24 Re4 B26 81.9(5)
C44 Re4 B26 156.7(3)
B22 Re4 C45 144.7(3)
B23 Re4 C45 113.4(3)
B21 Re4 C45 158.6(3)
B24 Re4 C45 95.8(4)
C44 Re4 C45 36.14(8)
B26 Re4 C45 127.7(3)
B22 Re4 C43 99.4(3)
B23 Re4 C43 117.6(3)
B21 Re4 C43 105.9(3)
B24 Re4 C43 148.1(4)
C44 Re4 C43 36.04(8)
B26 Re4 C43 128.6(3)
C45 Re4 C43 59.73(12)
B22 Re4 B25 105.3(4)
B23 Re4 B25 87.5(5)
B21 Re4 B25 83.8(4)
B24 Re4 B25 43.8(5)
C44 Re4 B25 137.1(3)
B26 Re4 B25 43.6(4)
C45 Re4 B25 102.8(3)
C43 Re4 B25 153.1(3)
B22 Re4 C41 156.1(3)
B23 Re4 C41 148.5(3)
B21 Re4 C41 124.6(3)
B24 Re4 C41 113.8(4)
C44 Re4 C41 59.49(12)
B26 Re4 C41 98.2(3)
C45 Re4 C41 35.51(8)
C43 Re4 C41 58.99(12)
B25 Re4 C41 94.7(3)
B22 Re4 C42 121.2(3)
B23 Re4 C42 152.9(3)
B21 Re4 C42 99.9(3)
B24 Re4 C42 148.8(4)
C44 Re4 C42 59.39(12)
B26 Re4 C42 98.8(3)
C45 Re4 C42 59.05(12)
C43 Re4 C42 35.37(8)
B25 Re4 C42 119.2(3)
C41 Re4 C42 35.07(8)
B22 Re4 Re3 51.8(3)
B23 Re4 Re3 51.3(3)
B21 Re4 Re3 51.2(3)
B24 Re4 Re3 52.0(4)
C44 Re4 Re3 149.85(12)
B26 Re4 Re3 53.4(3)
C45 Re4 Re3 147.59(12)
C43 Re4 Re3 150.35(12)
B25 Re4 Re3 53.5(3)
C41 Re4 Re3 146.81(11)
C42 Re4 Re3 148.42(11)
B6 B1 Cl1 123.5(7)
B6 B1 B2 119.0(8)
Cl1 B1 B2 117.5(7)
B6 B1 Re1 69.0(5)
Cl1 B1 Re1 141.3(6)
B2 B1 Re1 64.9(5)
B6 B1 Re2 67.1(5)
Cl1 B1 Re2 141.7(6)
B2 B1 Re2 65.1(5)
Re1 B1 Re2 76.5(3)
B3 B2 B1 123.0(9)
B3 B2 Cl2 117.5(9)
B1 B2 Cl2 119.5(8)
B3 B2 Re1 70.4(6)
B1 B2 Re1 66.3(5)
Cl2 B2 Re1 140.8(6)
B3 B2 Re2 69.6(6)
B1 B2 Re2 66.3(5)
Cl2 B2 Re2 141.7(6)
Re1 B2 Re2 77.4(4)
B2 B3 B4 115.7(10)
B2 B3 Re2 64.8(6)
B4 B3 Re2 64.9(6)
B2 B3 Re1 64.1(6)
B4 B3 Re1 65.4(6)
Re2 B3 Re1 73.8(4)
B5 B4 B3 122.9(9)
B5 B4 Re2 66.6(5)
B3 B4 Re2 68.7(6)
B5 B4 Re1 67.5(5)
B3 B4 Re1 68.7(6)
Re2 B4 Re1 76.1(4)
B4 B5 B6 121.2(8)
B4 B5 Re2 67.1(5)
B6 B5 Re2 67.0(5)
B4 B5 Re1 67.0(5)
B6 B5 Re1 67.9(5)
Re2 B5 Re1 76.1(3)
B1 B6 B5 118.2(8)
B1 B6 Re2 66.7(5)
B5 B6 Re2 65.9(5)
B1 B6 Re1 65.3(5)
B5 B6 Re1 66.1(5)
Re2 B6 Re1 75.2(3)
B22 B21 B26 122.7(9)
B22 B21 Cl21 117.5(8)
B26 B21 Cl21 119.8(8)
B22 B21 Re3 67.0(5)
B26 B21 Re3 69.9(6)
Cl21 B21 Re3 141.3(6)
B22 B21 Re4 64.9(5)
B26 B21 Re4 70.2(5)
Cl21 B21 Re4 141.3(6)
Re3 B21 Re4 77.0(4)
B21 B22 B23 119.1(9)
B21 B22 Cl22 120.1(8)
B23 B22 Cl22 120.7(8)
B21 B22 Re4 68.1(5)
B23 B22 Re4 66.8(6)
Cl22 B22 Re4 141.5(6)
B21 B22 Re3 66.3(5)
B23 B22 Re3 66.0(5)
Cl22 B22 Re3 140.6(7)
Re4 B22 Re3 77.9(4)
B22 B23 B24 117.2(9)
B22 B23 Re4 65.3(6)
B24 B23 Re4 66.2(6)
B22 B23 Re3 66.8(5)
B24 B23 Re3 65.9(6)
Re4 B23 Re3 77.6(4)
B25 B24 B23 122.0(11)
B25 B24 Re3 70.8(7)
B23 B24 Re3 63.9(6)
B25 B24 Re4 71.9(7)
B23 B24 Re4 63.5(6)
Re3 B24 Re4 75.9(5)
B24 B25 B26 119.9(12)
B24 B25 Re3 65.0(7)
B26 B25 Re3 67.6(6)
B24 B25 Re4 64.3(7)
B26 B25 Re4 67.4(7)
Re3 B25 Re4 71.8(4)
B25 B26 B21 119.1(10)
B25 B26 Re3 68.3(6)
B21 B26 Re3 63.1(5)
B25 B26 Re4 69.0(6)
B21 B26 Re4 63.2(5)
Re3 B26 Re4 72.5(4)
C5 C1 C2 106.6(8)
C5 C1 C6 125.7(9)
C2 C1 C6 127.6(9)
C5 C1 Re1 71.0(5)
C2 C1 Re1 70.9(5)
C6 C1 Re1 124.9(6)
C1 C2 C3 107.6(8)
C1 C2 C7 124.6(8)
C3 C2 C7 127.6(9)
C1 C2 Re1 72.7(5)
C3 C2 Re1 71.3(5)
C7 C2 Re1 125.3(6)
C4 C3 C2 108.4(8)
C4 C3 C8 126.9(9)
C2 C3 C8 124.5(9)
C4 C3 Re1 73.1(5)
C2 C3 Re1 72.0(5)
C8 C3 Re1 125.6(6)
C3 C4 C5 108.8(9)
C3 C4 C9 127.5(10)
C5 C4 C9 123.7(10)
C3 C4 Re1 71.4(5)
C5 C4 Re1 71.6(5)
C9 C4 Re1 124.8(7)
C4 C5 C1 108.5(9)
C4 C5 C10 125.5(10)
C1 C5 C10 125.6(10)
C4 C5 Re1 72.4(5)
C1 C5 Re1 72.7(5)
C10 C5 Re1 125.8(6)
C22 C21 C25 106.2(8)
C22 C21 C26 129.3(9)
C25 C21 C26 124.3(9)
C22 C21 Re2 71.8(5)
C25 C21 Re2 72.7(5)
C26 C21 Re2 124.4(6)
C21 C22 C23 112.6(8)
C21 C22 C27 124.9(9)
C23 C22 C27 122.4(9)
C21 C22 Re2 72.3(5)
C23 C22 Re2 74.0(5)
C27 C22 Re2 123.5(6)
C22 C23 C24 104.5(8)
C22 C23 C28 130.3(8)
C24 C23 C28 125.0(8)
C22 C23 Re2 70.0(5)
C24 C23 Re2 71.1(5)
C28 C23 Re2 126.6(6)
C23 C24 C25 108.8(8)
C23 C24 C29 124.2(8)
C25 C24 C29 126.6(9)
C23 C24 Re2 73.0(5)
C25 C24 Re2 71.4(5)
C29 C24 Re2 127.7(6)
C21 C25 C24 107.8(8)
C21 C25 C30 124.7(9)
C24 C25 C30 127.3(9)
C21 C25 Re2 71.3(5)
C24 C25 Re2 71.6(5)
C30 C25 Re2 125.9(6)
C32 C31 C35 108.0
C32 C31 C36 126.0
C35 C31 C36 126.0
C32 C31 Re3 72.08(14)
C35 C31 Re3 74.26(15)
C36 C31 Re3 119.51(14)
C31 C32 C33 108.0
C31 C32 C37 126.0
C33 C32 C37 126.0
C31 C32 Re3 71.61(14)
C33 C32 Re3 74.46(14)
C37 C32 Re3 119.75(14)
C34 C33 C32 108.0
C34 C33 C38 126.0
C32 C33 C38 126.0
C34 C33 Re3 73.67(14)
C32 C33 Re3 69.79(13)
C38 C33 Re3 122.21(13)
C33 C34 C35 108.0
C33 C34 C39 126.0
C35 C34 C39 126.0
C33 C34 Re3 71.29(13)
C35 C34 Re3 70.88(13)
C39 C34 Re3 123.48(13)
C34 C35 C31 108.0
C34 C35 C40 126.0
C31 C35 C40 126.0
C34 C35 Re3 74.00(14)
C31 C35 Re3 69.86(14)
C40 C35 Re3 121.82(13)
C42 C41 C45 108.0
C42 C41 C46 126.0
C45 C41 C46 126.0
C42 C41 Re4 72.73(15)
C45 C41 Re4 70.26(14)
C46 C41 Re4 122.67(14)
C41 C42 C43 108.0
C41 C42 C47 126.0
C43 C42 C47 126.0
C41 C42 Re4 72.20(15)
C43 C42 Re4 70.50(14)
C47 C42 Re4 122.96(14)
C44 C43 C42 108.0
C44 C43 C48 126.0
C42 C43 C48 126.0
C44 C43 Re4 70.56(15)
C42 C43 Re4 74.13(15)
C48 C43 Re4 121.04(15)
C43 C44 C45 108.0
C43 C44 C49 126.0
C45 C44 C49 126.0
C43 C44 Re4 73.40(15)
C45 C44 Re4 72.91(16)
C49 C44 Re4 119.55(15)
C44 C45 C41 108.0
C44 C45 C50 126.0
C41 C45 C50 126.0
C44 C45 Re4 70.95(15)
C41 C45 Re4 74.24(15)
C50 C45 Re4 120.57(15)

loop_
_geom_bond_atom_site_label_1
_geom_bond_atom_site_label_2
_geom_bond_distance
Re1 B2 2.145(12)
Re1 B1 2.169(10)
Re1 B4 2.192(11)
Re1 B5 2.200(11)
Re1 B6 2.229(10)
Re1 B3 2.246(13)
Re1 C3 2.277(8)
Re1 C2 2.286(8)
Re1 C5 2.288(9)
Re1 C4 2.299(8)
Re1 C1 2.310(8)
Re1 Re2 2.6887(5)
Re2 B2 2.153(12)
Re2 B5 2.161(10)
Re2 B4 2.169(11)
Re2 B1 2.173(10)
Re2 B6 2.179(10)
Re2 B3 2.231(12)
Re2 C22 2.277(8)
Re2 C21 2.284(8)
Re2 C25 2.301(8)
Re2 C24 2.305(8)
Re2 C23 2.329(9)
Re3 B23 2.151(11)
Re3 B21 2.153(11)
Re3 B22 2.163(11)
Re3 B24 2.184(15)
Re3 B26 2.266(13)
Re3 B25 2.277(14)
Re3 C31 2.282(4)
Re3 C32 2.288(4)
Re3 C35 2.339(4)
Re3 C33 2.349(4)
Re3 C34 2.380(4)
Re3 Re4 2.6900(5)
Re4 B22 2.117(12)
Re4 B23 2.141(13)
Re4 B21 2.167(11)
Re4 B24 2.189(16)
Re4 C44 2.270(4)
Re4 B26 2.285(13)
Re4 C45 2.296(4)
Re4 C43 2.307(5)
Re4 B25 2.310(14)
Re4 C41 2.347(4)
Re4 C42 2.354(4)
Cl1 B1 1.746(10)
Cl2 B2 1.787(12)
Cl21 B21 1.803(11)
Cl22 B22 1.843(11)
B1 B6 1.710(15)
B1 B2 1.780(16)
B2 B3 1.700(18)
B3 B4 1.732(19)
B4 B5 1.701(17)
B5 B6 1.732(15)
B21 B22 1.710(16)
B21 B26 1.765(17)
B22 B23 1.728(18)
B23 B24 1.84(2)
B24 B25 1.68(2)
B25 B26 1.707(18)
C1 C5 1.435(14)
C1 C2 1.437(12)
C1 C6 1.543(12)
C2 C3 1.440(12)
C2 C7 1.490(12)
C3 C4 1.393(14)
C3 C8 1.502(13)
C4 C5 1.417(14)
C4 C9 1.527(13)
C5 C10 1.448(13)
C21 C22 1.407(13)
C21 C25 1.418(13)
C21 C26 1.504(13)
C22 C23 1.424(12)
C22 C27 1.476(12)
C23 C24 1.430(12)
C23 C28 1.485(12)
C24 C25 1.460(12)
C24 C29 1.526(12)
C25 C30 1.502(13)
C31 C32 1.424(2)
C31 C35 1.424(2)
C31 C36 1.514(2)
C32 C33 1.424(2)
C32 C37 1.514(2)
C33 C34 1.424(2)
C33 C38 1.514(2)
C34 C35 1.424(2)
C34 C39 1.514(2)
C35 C40 1.514(2)
C41 C42 1.417(2)
C41 C45 1.417(2)
C41 C46 1.506(3)
C42 C43 1.417(2)
C42 C47 1.506(3)
C43 C44 1.416(2)
C43 C48 1.506(3)
C44 C45 1.417(2)
C44 C49 1.506(3)
C45 C50 1.506(3)
